data_4081952
loop_
_publ_author_name
'Alzamly, Ahmed'
'Gambarotta, Sandro'
'Korobkov, Ilia'

_publ_section_title
;
 Synthesis, Structures, and Ethylene Oligomerization Activity of
 Bis(phosphanylamine)pyridine Chromium/Aluminate Complexes
;
_journal_issue 23
_journal_name_full Organometallics
_journal_page_first 7107
_journal_paper_doi 10.1021/om4008289
_journal_volume 32
_journal_year 2013
_chemical_formula_sum 'C44 H52 Al2 Cl3 Cr N3 P2'
_chemical_formula_weight 897.14
_chemical_name_systematic
; 
 ? 
;
_space_group_IT_number 14
_symmetry_cell_setting monoclinic
_symmetry_space_group_name_Hall '-P 2yn'
_symmetry_space_group_name_H-M 'P 1 21/n 1'
_atom_sites_solution_hydrogens geom
_atom_sites_solution_primary direct
_atom_sites_solution_secondary difmap
_audit_creation_method SHELXL-97
_cell_angle_alpha 90.00
_cell_angle_beta 100.382(3)
_cell_angle_gamma 90.00
_cell_formula_units_Z 4
_cell_length_a 15.564(2)
_cell_length_b 17.882(3)
_cell_length_c 18.987(3)
_cell_measurement_reflns_used 9767
_cell_measurement_temperature 200(2)
_cell_measurement_theta_max 28.01
_cell_measurement_theta_min 2.19
_cell_volume 5197.9(14)
_computing_cell_refinement 'APEX II, Bruker (2009)'
_computing_data_collection 'APEX II, Bruker (2009)'
_computing_data_reduction 'XPREP, Bruker (2009)'
_computing_molecular_graphics 'SHELXTL, Bruker (2004)'
_computing_publication_material 'SHELXTL, Bruker (2004)'
_computing_structure_refinement 'SHELXL-97 (Sheldrick, 2008)'
_computing_structure_solution 'SHELXS-97 (Sheldrick, 2008)'
_diffrn_ambient_temperature 200(2)
_diffrn_measured_fraction_theta_full 0.990
_diffrn_measured_fraction_theta_max 0.990
_diffrn_measurement_device_type 'Bruker APEX-II CCD'
_diffrn_measurement_method '\f and \w scans'
_diffrn_radiation_monochromator graphite
_diffrn_radiation_source 'fine-focus sealed tube'
_diffrn_radiation_type MoK\a
_diffrn_radiation_wavelength 0.71073
_diffrn_reflns_av_R_equivalents 0.0316
_diffrn_reflns_av_sigmaI/netI 0.0243
_diffrn_reflns_limit_h_max 18
_diffrn_reflns_limit_h_min -20
_diffrn_reflns_limit_k_max 23
_diffrn_reflns_limit_k_min -23
_diffrn_reflns_limit_l_max 25
_diffrn_reflns_limit_l_min -25
_diffrn_reflns_number 76406
_diffrn_reflns_theta_full 28.34
_diffrn_reflns_theta_max 28.34
_diffrn_reflns_theta_min 1.87
_exptl_absorpt_coefficient_mu 0.499
_exptl_absorpt_correction_T_max 0.9199
_exptl_absorpt_correction_T_min 0.8895
_exptl_absorpt_correction_type multi-scan
_exptl_absorpt_process_details 'SADABS, Bruker (2003)'
_exptl_crystal_colour blue
_exptl_crystal_density_diffrn 1.146
_exptl_crystal_density_meas ?
_exptl_crystal_density_method 'not measured'
_exptl_crystal_description block
_exptl_crystal_F_000 1872
_exptl_crystal_size_max 0.24
_exptl_crystal_size_mid 0.21
_exptl_crystal_size_min 0.17
_refine_diff_density_max 0.960
_refine_diff_density_min -0.423
_refine_diff_density_rms 0.094
_refine_ls_extinction_method none
_refine_ls_goodness_of_fit_ref 1.045
_refine_ls_hydrogen_treatment constr
_refine_ls_matrix_type full
_refine_ls_number_parameters 535
_refine_ls_number_reflns 12831
_refine_ls_number_restraints 114
_refine_ls_restrained_S_all 1.046
_refine_ls_R_factor_all 0.0795
_refine_ls_R_factor_gt 0.0558
_refine_ls_shift/su_max 0.001
_refine_ls_shift/su_mean 0.000
_refine_ls_structure_factor_coef Fsqd
_refine_ls_weighting_details 'calc w=1/[\s^2^(Fo^2^)+(0.1124P)^2^+2.2192P] where P=(Fo^2^+2Fc^2^)/3'
_refine_ls_weighting_scheme calc
_refine_ls_wR_factor_gt 0.1598
_refine_ls_wR_factor_ref 0.1838
_reflns_number_gt 9517
_reflns_number_total 12831
_reflns_threshold_expression >2sigma(I)
_cod_data_source_file om4008289_si_002.cif
_cod_data_source_block sg223
_cod_depositor_comments
;
The following automatic conversions were performed:

'_symmetry_cell_setting' value 'Monoclinic' changed to 'monoclinic'
according to /home/saulius/struct/CIF-dictionaries/cif_core.dic
dictionary named 'cif_core.dic' version 2.4.2 from 2011-04-26.

Automatic conversion script
Id: cif_fix_values 1891 2012-01-12 08:04:46Z andrius 

The following automatic conversions were performed:

'_exptl_crystal_density_meas' value 'n/a' was changed to '?' - the
value is perceived as not measured.

Automatic conversion script
Id: cif_fix_values 3008 2015-01-20 13:52:24Z robertas 
;
_cod_original_cell_volume 5197.8(14)
_cod_original_sg_symbol_H-M P2(1)/n
_cod_database_code 4081952

loop_
_symmetry_equiv_pos_as_xyz
'x, y, z'
'-x+1/2, y+1/2, -z+1/2'
'-x, -y, -z'
'x-1/2, -y-1/2, z-1/2'

loop_
_atom_site_label
_atom_site_type_symbol
_atom_site_fract_x
_atom_site_fract_y
_atom_site_fract_z
_atom_site_U_iso_or_equiv
_atom_site_adp_type
_atom_site_occupancy
_atom_site_symmetry_multiplicity
_atom_site_calc_flag
_atom_site_refinement_flags
Cr1 Cr 0.73840(2) 0.43143(2) 0.53966(2) 0.03283(12) Uani 1 1 d .
Al1 Al 0.58529(6) 0.38415(6) 0.63582(5) 0.0533(2) Uani 1 1 d .
Al2 Al 0.93742(5) 0.22720(4) 0.46846(4) 0.03811(18) Uani 1 1 d .
Cl1 Cl 0.73180(5) 0.37578(5) 0.66303(4) 0.05342(19) Uani 1 1 d .
Cl2 Cl 0.58269(4) 0.42736(4) 0.52135(4) 0.0536(2) Uani 1 1 d .
Cl3 Cl 1.02616(5) 0.27577(4) 0.39966(4) 0.04897(18) Uani 1 1 d .
P1 P 0.76589(4) 0.32384(4) 0.47192(3) 0.03488(15) Uani 1 1 d .
P2 P 0.75876(4) 0.56576(3) 0.55228(3) 0.03407(15) Uani 1 1 d .
N1 N 0.87169(13) 0.43711(10) 0.54485(10) 0.0300(4) Uani 1 1 d .
N2 N 0.87526(13) 0.31477(11) 0.49443(10) 0.0341(4) Uani 1 1 d .
N3 N 0.86760(13) 0.56285(11) 0.58055(11) 0.0360(4) Uani 1 1 d .
H3B H 0.8946 0.6028 0.6005 0.043 Uiso 1 1 calc R
C1 C 0.91858(15) 0.37531(12) 0.53088(11) 0.0302(4) Uani 1 1 d .
C2 C 1.00934(16) 0.37440(14) 0.55248(13) 0.0359(5) Uani 1 1 d .
H2A H 1.0417 0.3310 0.5448 0.043 Uiso 1 1 calc R
C3 C 1.05158(16) 0.43614(15) 0.58474(13) 0.0385(5) Uani 1 1 d .
H3A H 1.1130 0.4346 0.6009 0.046 Uiso 1 1 calc R
C4 C 1.00601(16) 0.50055(14) 0.59408(12) 0.0356(5) Uani 1 1 d .
H4A H 1.0353 0.5443 0.6141 0.043 Uiso 1 1 calc R
C5 C 0.91586(15) 0.49898(13) 0.57317(12) 0.0312(5) Uani 1 1 d .
C6 C 0.71969(18) 0.23466(15) 0.48941(15) 0.0430(6) Uani 1 1 d .
C7 C 0.7506(2) 0.20037(17) 0.55532(17) 0.0545(7) Uani 1 1 d .
H7A H 0.7961 0.2231 0.5884 0.065 Uiso 1 1 calc R
C8 C 0.7147(3) 0.1328(2) 0.5725(2) 0.0742(11) Uani 1 1 d .
H8A H 0.7363 0.1090 0.6168 0.089 Uiso 1 1 calc R
C9 C 0.6472(3) 0.1007(2) 0.5244(3) 0.0849(14) Uani 1 1 d .
H9A H 0.6224 0.0548 0.5361 0.102 Uiso 1 1 calc R
C10 C 0.6165(3) 0.1345(2) 0.4607(2) 0.0771(11) Uani 1 1 d .
H10A H 0.5699 0.1122 0.4283 0.092 Uiso 1 1 calc R
C11 C 0.6522(2) 0.20117(19) 0.44242(19) 0.0586(8) Uani 1 1 d .
H11A H 0.6305 0.2240 0.3976 0.070 Uiso 1 1 calc R
C12 C 0.73643(17) 0.34281(14) 0.37665(14) 0.0398(6) Uani 1 1 d .
C13 C 0.79709(19) 0.34320(16) 0.33108(15) 0.0450(6) Uani 1 1 d .
H13A H 0.8560 0.3294 0.3487 0.054 Uiso 1 1 calc R
C14 C 0.7714(2) 0.36387(18) 0.25955(17) 0.0563(8) Uani 1 1 d .
H14A H 0.8131 0.3642 0.2287 0.068 Uiso 1 1 calc R
C15 C 0.6866(3) 0.3838(2) 0.23329(17) 0.0639(9) Uani 1 1 d .
H15A H 0.6696 0.3971 0.1843 0.077 Uiso 1 1 calc R
C16 C 0.6258(2) 0.3843(2) 0.27827(19) 0.0671(10) Uani 1 1 d .
H16A H 0.5670 0.3980 0.2602 0.081 Uiso 1 1 calc R
C17 C 0.6506(2) 0.36491(19) 0.34954(16) 0.0539(7) Uani 1 1 d .
H17A H 0.6089 0.3666 0.3804 0.065 Uiso 1 1 calc R
C18 C 0.71893(18) 0.62446(15) 0.61634(14) 0.0412(6) Uani 1 1 d .
C19 C 0.7708(2) 0.6427(2) 0.68276(17) 0.0637(9) Uani 1 1 d .
H19A H 0.8300 0.6269 0.6933 0.076 Uiso 1 1 calc R
C20 C 0.7358(3) 0.6838(3) 0.7331(2) 0.0800(12) Uani 1 1 d .
H20A H 0.7717 0.6984 0.7768 0.096 Uiso 1 1 calc R
C21 C 0.6495(3) 0.7029(2) 0.7190(2) 0.0765(11) Uani 1 1 d .
H21A H 0.6242 0.7267 0.7550 0.092 Uiso 1 1 calc R
C22 C 0.5987(3) 0.6882(2) 0.6534(3) 0.0799(12) Uani 1 1 d .
H22A H 0.5398 0.7050 0.6433 0.096 Uiso 1 1 calc R
C23 C 0.6332(2) 0.6485(2) 0.6016(2) 0.0618(9) Uani 1 1 d .
H23A H 0.5980 0.6382 0.5564 0.074 Uiso 1 1 calc R
C24 C 0.73596(16) 0.61732(15) 0.46878(14) 0.0391(5) Uani 1 1 d .
C25 C 0.7582(2) 0.69172(17) 0.46403(16) 0.0503(7) Uani 1 1 d .
H25A H 0.7839 0.7184 0.5058 0.060 Uiso 1 1 calc R
C26 C 0.7430(2) 0.72717(19) 0.39816(19) 0.0609(8) Uani 1 1 d .
H26A H 0.7580 0.7784 0.3947 0.073 Uiso 1 1 calc R
C27 C 0.7061(2) 0.6885(2) 0.33769(18) 0.0646(9) Uani 1 1 d .
H27A H 0.6948 0.7135 0.2928 0.078 Uiso 1 1 calc R
C28 C 0.6852(2) 0.6136(2) 0.34144(17) 0.0599(8) Uani 1 1 d .
H28A H 0.6614 0.5869 0.2992 0.072 Uiso 1 1 calc R
C29 C 0.6994(2) 0.57793(18) 0.40725(15) 0.0493(7) Uani 1 1 d .
H29A H 0.6842 0.5267 0.4105 0.059 Uiso 1 1 calc R
C30 C 0.5311(3) 0.2854(2) 0.6241(2) 0.0739(10) Uani 1 1 d .
H30A H 0.4721 0.2908 0.5946 0.089 Uiso 1 1 calc R
H30B H 0.5658 0.2535 0.5971 0.089 Uiso 1 1 calc R
C31 C 0.5224(4) 0.2456(4) 0.6926(4) 0.120(2) Uani 1 1 d .
H31A H 0.4946 0.1968 0.6812 0.180 Uiso 1 1 calc R
H31B H 0.4866 0.2757 0.7193 0.180 Uiso 1 1 calc R
H31C H 0.5805 0.2383 0.7218 0.180 Uiso 1 1 calc R
C32 C 0.5478(3) 0.4658(3) 0.6910(3) 0.0928(15) Uani 1 1 d .
H32A H 0.5316 0.5081 0.6576 0.111 Uiso 1 1 calc R
H32B H 0.4936 0.4493 0.7068 0.111 Uiso 1 1 calc R
C33 C 0.6048(5) 0.4950(4) 0.7530(3) 0.135(3) Uani 1 1 d .
H33A H 0.5762 0.5369 0.7726 0.202 Uiso 1 1 calc R
H33B H 0.6593 0.5124 0.7393 0.202 Uiso 1 1 calc R
H33C H 0.6180 0.4557 0.7893 0.202 Uiso 1 1 calc R
C34 C 1.0072(2) 0.18105(17) 0.55485(19) 0.0586(8) Uani 1 1 d .
H34A H 1.0685 0.1772 0.5476 0.070 Uiso 1 1 calc R
H34B H 1.0065 0.2152 0.5958 0.070 Uiso 1 1 calc R
C35 C 0.9782(3) 0.1047(3) 0.5749(3) 0.0867(13) Uani 1 1 d .
H35A H 1.0173 0.0871 0.6181 0.130 Uiso 1 1 calc R
H35B H 0.9800 0.0698 0.5355 0.130 Uiso 1 1 calc R
H35C H 0.9184 0.1078 0.5843 0.130 Uiso 1 1 calc R
C36 C 0.8597(2) 0.15870(15) 0.40448(15) 0.0455(6) Uani 1 1 d .
H36A H 0.8241 0.1297 0.4331 0.055 Uiso 1 1 calc R
H36B H 0.8194 0.1884 0.3689 0.055 Uiso 1 1 calc R
C37 C 0.9111(2) 0.10444(18) 0.36501(18) 0.0588(8) Uani 1 1 d .
H37A H 0.8703 0.0716 0.3340 0.088 Uiso 1 1 calc R
H37B H 0.9503 0.0742 0.4000 0.088 Uiso 1 1 calc R
H37C H 0.9455 0.1329 0.3358 0.088 Uiso 1 1 calc R
C38 C 0.2497(4) 0.1273(3) 0.4311(3) 0.0719(19) Uani 0.50 1 d PGU
C39 C 0.3337(4) 0.1325(3) 0.4709(4) 0.123(3) Uani 0.50 1 d PGU
H39A H 0.3770 0.1606 0.4531 0.147 Uiso 0.50 1 calc PR
C40 C 0.3543(4) 0.0966(4) 0.5368(4) 0.133(4) Uani 0.50 1 d PGU
H40A H 0.4117 0.1002 0.5639 0.159 Uiso 0.50 1 calc PR
C41 C 0.2909(6) 0.0555(4) 0.5628(3) 0.134(4) Uani 0.50 1 d PGU
H41A H 0.3050 0.0310 0.6078 0.161 Uiso 0.50 1 calc PR
C42 C 0.2069(5) 0.0503(3) 0.5230(4) 0.104(3) Uani 0.50 1 d PGU
H42A H 0.1636 0.0223 0.5408 0.125 Uiso 0.50 1 calc PR
C43 C 0.1863(4) 0.0862(3) 0.4572(3) 0.092(2) Uani 0.50 1 d PGU
H43A H 0.1289 0.0826 0.4300 0.111 Uiso 0.50 1 calc PR
C44 C 0.2366(11) 0.1622(7) 0.3696(7) 0.137(4) Uani 0.50 1 d PU
H44A H 0.2911 0.1861 0.3624 0.206 Uiso 0.50 1 calc PR
H44B H 0.1915 0.2005 0.3694 0.206 Uiso 0.50 1 calc PR
H44C H 0.2176 0.1263 0.3310 0.206 Uiso 0.50 1 calc PR
C45 C -0.0152(3) 0.45171(19) 0.7781(2) 0.0616(16) Uani 0.50 1 d PGU
C46 C 0.0695(4) 0.4785(2) 0.7828(2) 0.089(2) Uani 0.50 1 d PGU
H46A H 0.0820 0.5296 0.7938 0.107 Uiso 0.50 1 calc PR
C47 C 0.1359(2) 0.4305(4) 0.7715(2) 0.105(3) Uani 0.50 1 d PGU
H47A H 0.1937 0.4488 0.7747 0.126 Uiso 0.50 1 calc PR
C48 C 0.1176(2) 0.3557(3) 0.7554(2) 0.081(2) Uani 0.50 1 d PGU
H48A H 0.1629 0.3228 0.7476 0.097 Uiso 0.50 1 calc PR
C49 C 0.0329(3) 0.3289(2) 0.7507(2) 0.0557(14) Uani 0.50 1 d PGU
H49A H 0.0204 0.2778 0.7397 0.067 Uiso 0.50 1 calc PR
C50 C -0.03350(19) 0.3769(2) 0.7621(2) 0.0512(14) Uani 0.50 1 d PGU
H50A H -0.0914 0.3586 0.7589 0.061 Uiso 0.50 1 calc PR
C51 C -0.0915(7) 0.5003(5) 0.7953(6) 0.103(3) Uani 0.50 1 d PU
H51A H -0.0713 0.5519 0.8047 0.154 Uiso 0.50 1 calc PR
H51B H -0.1114 0.4802 0.8376 0.154 Uiso 0.50 1 calc PR
H51C H -0.1399 0.4996 0.7544 0.154 Uiso 0.50 1 calc PR

loop_
_atom_site_aniso_label
_atom_site_aniso_U_11
_atom_site_aniso_U_22
_atom_site_aniso_U_33
_atom_site_aniso_U_23
_atom_site_aniso_U_13
_atom_site_aniso_U_12
Cr1 0.02685(19) 0.0328(2) 0.0385(2) -0.00289(14) 0.00488(15) 0.00153(14)
Al1 0.0420(5) 0.0606(6) 0.0615(5) -0.0070(4) 0.0209(4) -0.0013(4)
Al2 0.0388(4) 0.0326(4) 0.0419(4) -0.0044(3) 0.0047(3) 0.0051(3)
Cl1 0.0433(4) 0.0753(5) 0.0422(3) 0.0079(3) 0.0091(3) 0.0060(3)
Cl2 0.0290(3) 0.0642(5) 0.0656(4) 0.0057(3) 0.0030(3) 0.0041(3)
Cl3 0.0483(4) 0.0459(4) 0.0559(4) -0.0131(3) 0.0180(3) -0.0037(3)
P1 0.0318(3) 0.0347(3) 0.0369(3) -0.0062(2) 0.0028(2) 0.0004(2)
P2 0.0314(3) 0.0323(3) 0.0382(3) -0.0033(2) 0.0055(2) 0.0031(2)
N1 0.0300(9) 0.0304(9) 0.0292(9) -0.0024(7) 0.0041(7) 0.0014(7)
N2 0.0323(10) 0.0345(10) 0.0345(10) -0.0052(8) 0.0033(8) 0.0025(8)
N3 0.0312(10) 0.0333(10) 0.0422(11) -0.0074(8) 0.0034(8) 0.0020(8)
C1 0.0299(11) 0.0311(11) 0.0291(10) -0.0011(8) 0.0041(8) 0.0031(9)
C2 0.0313(11) 0.0389(12) 0.0364(11) -0.0028(9) 0.0032(9) 0.0074(10)
C3 0.0288(11) 0.0495(14) 0.0360(12) -0.0035(10) 0.0026(9) 0.0024(10)
C4 0.0317(11) 0.0396(13) 0.0341(11) -0.0047(9) 0.0020(9) -0.0005(9)
C5 0.0317(11) 0.0332(11) 0.0288(10) -0.0017(8) 0.0056(8) 0.0009(9)
C6 0.0451(14) 0.0379(13) 0.0490(14) -0.0103(11) 0.0169(11) -0.0038(11)
C7 0.071(2) 0.0441(15) 0.0517(16) -0.0020(12) 0.0189(14) -0.0065(14)
C8 0.110(3) 0.0508(19) 0.070(2) 0.0008(16) 0.037(2) -0.010(2)
C9 0.118(4) 0.058(2) 0.091(3) -0.021(2) 0.053(3) -0.037(2)
C10 0.088(3) 0.068(2) 0.079(3) -0.022(2) 0.024(2) -0.038(2)
C11 0.0589(19) 0.0558(18) 0.0616(18) -0.0143(14) 0.0116(15) -0.0177(15)
C12 0.0412(13) 0.0345(12) 0.0404(13) -0.0059(10) -0.0012(10) 0.0009(10)
C13 0.0453(15) 0.0443(14) 0.0432(14) -0.0001(11) 0.0026(11) 0.0000(11)
C14 0.067(2) 0.0557(18) 0.0464(15) 0.0034(13) 0.0100(14) -0.0027(15)
C15 0.077(2) 0.065(2) 0.0425(16) 0.0033(14) -0.0063(15) 0.0082(17)
C16 0.0574(19) 0.079(2) 0.0555(18) -0.0033(16) -0.0156(15) 0.0161(17)
C17 0.0441(15) 0.0661(19) 0.0473(15) -0.0079(13) -0.0031(12) 0.0087(14)
C18 0.0403(13) 0.0390(13) 0.0460(14) -0.0041(10) 0.0124(11) 0.0030(11)
C19 0.061(2) 0.082(2) 0.0477(16) -0.0140(15) 0.0081(14) 0.0194(18)
C20 0.085(3) 0.106(3) 0.0518(19) -0.0222(19) 0.0182(18) 0.017(2)
C21 0.084(3) 0.078(2) 0.077(2) -0.022(2) 0.038(2) 0.015(2)
C22 0.051(2) 0.077(3) 0.120(4) -0.028(2) 0.036(2) 0.0086(18)
C23 0.0390(15) 0.068(2) 0.079(2) -0.0253(17) 0.0110(15) 0.0051(14)
C24 0.0322(12) 0.0417(13) 0.0428(13) -0.0004(10) 0.0052(10) 0.0060(10)
C25 0.0541(17) 0.0436(15) 0.0510(15) 0.0026(12) 0.0034(13) 0.0034(12)
C26 0.064(2) 0.0502(18) 0.067(2) 0.0161(15) 0.0089(16) 0.0020(15)
C27 0.0571(19) 0.084(3) 0.0520(17) 0.0240(17) 0.0081(14) 0.0051(17)
C28 0.0601(19) 0.075(2) 0.0417(15) 0.0041(14) 0.0010(13) -0.0042(16)
C29 0.0472(15) 0.0532(17) 0.0447(14) -0.0024(12) 0.0011(12) -0.0006(13)
C30 0.064(2) 0.069(2) 0.095(3) 0.001(2) 0.033(2) -0.0084(18)
C31 0.084(3) 0.123(4) 0.156(5) 0.074(4) 0.029(3) 0.006(3)
C32 0.061(2) 0.111(4) 0.111(4) -0.050(3) 0.029(2) 0.004(2)
C33 0.162(6) 0.133(5) 0.100(4) -0.052(4) -0.001(4) 0.055(4)
C34 0.0601(19) 0.0451(16) 0.0642(19) 0.0015(13) -0.0061(15) 0.0103(14)
C35 0.082(3) 0.084(3) 0.085(3) 0.031(2) -0.009(2) 0.001(2)
C36 0.0504(16) 0.0371(13) 0.0478(14) -0.0058(11) 0.0061(12) 0.0007(11)
C37 0.073(2) 0.0485(17) 0.0568(17) -0.0172(14) 0.0152(15) -0.0002(15)
C38 0.097(5) 0.056(4) 0.063(4) -0.023(3) 0.016(3) 0.038(3)
C39 0.099(6) 0.090(6) 0.180(8) -0.082(6) 0.029(6) 0.011(5)
C40 0.126(7) 0.115(8) 0.136(8) -0.074(6) -0.035(6) 0.078(6)
C41 0.169(10) 0.093(7) 0.125(8) -0.045(5) -0.016(6) 0.082(7)
C42 0.155(8) 0.066(5) 0.087(5) -0.023(4) 0.013(5) 0.054(5)
C43 0.117(7) 0.074(5) 0.089(5) -0.030(4) 0.028(5) 0.004(4)
C44 0.226(15) 0.100(8) 0.105(7) -0.019(5) 0.081(7) -0.002(8)
C45 0.077(4) 0.053(3) 0.042(3) 0.016(2) -0.022(3) -0.014(3)
C46 0.106(5) 0.116(5) 0.039(3) 0.015(3) -0.003(3) -0.084(4)
C47 0.068(4) 0.202(9) 0.042(3) 0.019(5) 0.002(3) -0.081(5)
C48 0.042(3) 0.167(7) 0.036(3) 0.040(4) 0.014(2) 0.010(4)
C49 0.043(3) 0.071(4) 0.053(3) 0.022(3) 0.009(2) 0.006(3)
C50 0.036(3) 0.042(3) 0.070(4) 0.013(2) -0.004(2) -0.005(2)
C51 0.119(7) 0.067(5) 0.105(7) -0.010(4) -0.029(5) 0.040(5)

loop_
_atom_type_symbol
_atom_type_description
_atom_type_scat_dispersion_real
_atom_type_scat_dispersion_imag
_atom_type_scat_source
C C 0.0033 0.0016 'International Tables Vol C Tables 4.2.6.8 and 6.1.1.4'
H H 0.0000 0.0000 'International Tables Vol C Tables 4.2.6.8 and 6.1.1.4'
N N 0.0061 0.0033 'International Tables Vol C Tables 4.2.6.8 and 6.1.1.4'
P P 0.1023 0.0942 'International Tables Vol C Tables 4.2.6.8 and 6.1.1.4'
Cl Cl 0.1484 0.1585 'International Tables Vol C Tables 4.2.6.8 and 6.1.1.4'
Al Al 0.0645 0.0514 'International Tables Vol C Tables 4.2.6.8 and 6.1.1.4'
Cr Cr 0.3209 0.6236 'International Tables Vol C Tables 4.2.6.8 and 6.1.1.4'

loop_
_geom_angle_atom_site_label_1
_geom_angle_atom_site_label_2
_geom_angle_atom_site_label_3
_geom_angle
N1 Cr1 Cl2 174.36(6)
N1 Cr1 P1 77.86(5)
Cl2 Cr1 P1 99.92(3)
N1 Cr1 P2 80.46(5)
Cl2 Cr1 P2 98.95(3)
P1 Cr1 P2 144.54(3)
N1 Cr1 Cl1 100.43(6)
Cl2 Cr1 Cl1 85.09(3)
P1 Cr1 Cl1 102.66(3)
P2 Cr1 Cl1 108.64(3)
C30 Al1 C32 125.0(2)
C30 Al1 Cl1 111.43(14)
C32 Al1 Cl1 108.40(14)
C30 Al1 Cl2 105.22(14)
C32 Al1 Cl2 107.5(2)
Cl1 Al1 Cl2 94.81(4)
N2 Al2 C34 110.41(12)
N2 Al2 C36 112.11(11)
C34 Al2 C36 115.77(13)
N2 Al2 Cl3 102.84(7)
C34 Al2 Cl3 109.98(12)
C36 Al2 Cl3 104.77(10)
Al1 Cl1 Cr1 88.29(4)
Al1 Cl2 Cr1 91.61(3)
N2 P1 C6 106.61(12)
N2 P1 C12 109.42(12)
C6 P1 C12 108.11(12)
N2 P1 Cr1 102.18(7)
C6 P1 Cr1 119.70(9)
C12 P1 Cr1 110.32(9)
N3 P2 C18 104.60(11)
N3 P2 C24 108.77(12)
C18 P2 C24 104.92(13)
N3 P2 Cr1 96.13(7)
C18 P2 Cr1 126.08(10)
C24 P2 Cr1 114.52(9)
C5 N1 C1 118.77(19)
C5 N1 Cr1 119.42(15)
C1 N1 Cr1 121.01(15)
C1 N2 P1 115.31(16)
C1 N2 Al2 122.17(16)
P1 N2 Al2 122.49(11)
C5 N3 P2 121.68(16)
N1 C1 N2 119.6(2)
N1 C1 C2 119.7(2)
N2 C1 C2 120.7(2)
C3 C2 C1 119.9(2)
C4 C3 C2 120.8(2)
C3 C4 C5 117.6(2)
N1 C5 C4 122.8(2)
N1 C5 N3 117.7(2)
C4 C5 N3 119.5(2)
C11 C6 C7 119.0(3)
C11 C6 P1 123.0(2)
C7 C6 P1 117.9(2)
C8 C7 C6 120.1(3)
C9 C8 C7 119.6(4)
C8 C9 C10 120.3(4)
C11 C10 C9 120.8(4)
C10 C11 C6 120.2(4)
C13 C12 C17 118.7(3)
C13 C12 P1 122.9(2)
C17 C12 P1 118.2(2)
C14 C13 C12 120.0(3)
C15 C14 C13 120.7(3)
C16 C15 C14 119.8(3)
C15 C16 C17 120.1(3)
C16 C17 C12 120.7(3)
C23 C18 C19 119.1(3)
C23 C18 P2 118.8(2)
C19 C18 P2 121.9(2)
C20 C19 C18 120.4(3)
C21 C20 C19 119.4(4)
C22 C21 C20 121.0(3)
C21 C22 C23 120.2(4)
C18 C23 C22 119.7(3)
C25 C24 C29 120.1(3)
C25 C24 P2 122.3(2)
C29 C24 P2 117.5(2)
C26 C25 C24 119.7(3)
C27 C26 C25 120.2(3)
C26 C27 C28 120.7(3)
C29 C28 C27 119.5(3)
C28 C29 C24 119.8(3)
C31 C30 Al1 115.6(4)
C33 C32 Al1 120.8(4)
C35 C34 Al2 116.3(2)
C37 C36 Al2 112.1(2)
C44 C38 C39 115.6(9)
C44 C38 C43 124.3(9)
C39 C38 C43 120.0
C40 C39 C38 120.0
C39 C40 C41 120.0
C42 C41 C40 120.0
C43 C42 C41 120.0
C42 C43 C38 120.0
C46 C45 C50 120.0
C46 C45 C51 123.1(5)
C50 C45 C51 116.8(5)
C45 C46 C47 120.0
C48 C47 C46 120.0
C47 C48 C49 120.0
C50 C49 C48 120.0
C49 C50 C45 120.0

loop_
_geom_bond_atom_site_label_1
_geom_bond_atom_site_label_2
_geom_bond_distance
Cr1 N1 2.062(2)
Cr1 Cl2 2.3865(9)
Cr1 P1 2.3952(8)
Cr1 P2 2.4290(8)
Cr1 Cl1 2.5642(9)
Al1 C30 1.952(4)
Al1 C32 1.947(4)
Al1 Cl1 2.2504(12)
Al1 Cl2 2.3003(13)
Al2 N2 1.950(2)
Al2 C34 1.977(3)
Al2 C36 1.977(3)
Al2 Cl3 2.2403(11)
P1 N2 1.686(2)
P1 C6 1.805(3)
P1 C12 1.816(3)
P2 N3 1.683(2)
P2 C18 1.799(3)
P2 C24 1.813(3)
N1 C5 1.361(3)
N1 C1 1.376(3)
N2 C1 1.392(3)
N3 C5 1.388(3)
C1 C2 1.398(3)
C2 C3 1.372(4)
C3 C4 1.381(4)
C4 C5 1.388(3)
C6 C11 1.385(4)
C6 C7 1.399(4)
C7 C8 1.394(5)
C8 C9 1.385(6)
C9 C10 1.361(7)
C10 C11 1.386(5)
C12 C13 1.391(4)
C12 C17 1.400(4)
C13 C14 1.395(4)
C14 C15 1.371(5)
C15 C16 1.384(6)
C16 C17 1.383(5)
C18 C23 1.382(4)
C18 C19 1.408(4)
C19 C20 1.392(5)
C20 C21 1.365(6)
C21 C22 1.376(6)
C22 C23 1.396(5)
C24 C25 1.382(4)
C24 C29 1.395(4)
C25 C26 1.384(4)
C26 C27 1.374(5)
C27 C28 1.383(5)
C28 C29 1.385(4)
C30 C31 1.510(7)
C32 C33 1.438(7)
C34 C35 1.508(5)
C36 C37 1.536(4)
C38 C44 1.308(14)
C38 C39 1.3900
C38 C43 1.3900
C39 C40 1.3900
C40 C41 1.3900
C41 C42 1.3900
C42 C43 1.3900
C45 C46 1.3900
C45 C50 1.3900
C45 C51 1.553(11)
C46 C47 1.3900
C47 C48 1.3900
C48 C49 1.3900
C49 C50 1.3900

loop_
_geom_torsion_atom_site_label_1
_geom_torsion_atom_site_label_2
_geom_torsion_atom_site_label_3
_geom_torsion_atom_site_label_4
_geom_torsion
C30 Al1 Cl1 Cr1 111.79(15)
C32 Al1 Cl1 Cr1 -106.9(2)
Cl2 Al1 Cl1 Cr1 3.37(4)
N1 Cr1 Cl1 Al1 177.91(6)
Cl2 Cr1 Cl1 Al1 -3.25(4)
P1 Cr1 Cl1 Al1 -102.34(4)
P2 Cr1 Cl1 Al1 94.55(4)
C30 Al1 Cl2 Cr1 -117.38(14)
C32 Al1 Cl2 Cr1 107.40(14)
Cl1 Al1 Cl2 Cr1 -3.62(4)
N1 Cr1 Cl2 Al1 171.5(6)
P1 Cr1 Cl2 Al1 105.21(4)
P2 Cr1 Cl2 Al1 -104.95(4)
Cl1 Cr1 Cl2 Al1 3.18(4)
N1 Cr1 P1 N2 14.77(9)
Cl2 Cr1 P1 N2 -170.51(8)
P2 Cr1 P1 N2 68.31(9)
Cl1 Cr1 P1 N2 -83.36(8)
N1 Cr1 P1 C6 132.15(12)
Cl2 Cr1 P1 C6 -53.14(11)
P2 Cr1 P1 C6 -174.32(11)
Cl1 Cr1 P1 C6 34.02(11)
N1 Cr1 P1 C12 -101.51(11)
Cl2 Cr1 P1 C12 73.21(10)
P2 Cr1 P1 C12 -47.97(11)
Cl1 Cr1 P1 C12 160.36(10)
N1 Cr1 P2 N3 -16.04(9)
Cl2 Cr1 P2 N3 169.64(8)
P1 Cr1 P2 N3 -68.91(9)
Cl1 Cr1 P2 N3 81.83(8)
N1 Cr1 P2 C18 -129.11(13)
Cl2 Cr1 P2 C18 56.57(12)
P1 Cr1 P2 C18 178.02(11)
Cl1 Cr1 P2 C18 -31.24(12)
N1 Cr1 P2 C24 97.83(11)
Cl2 Cr1 P2 C24 -76.48(10)
P1 Cr1 P2 C24 44.97(11)
Cl1 Cr1 P2 C24 -164.29(10)
Cl2 Cr1 N1 C5 104.1(6)
P1 Cr1 N1 C5 171.40(17)
P2 Cr1 N1 C5 19.63(16)
Cl1 Cr1 N1 C5 -87.74(17)
Cl2 Cr1 N1 C1 -86.3(6)
P1 Cr1 N1 C1 -18.97(16)
P2 Cr1 N1 C1 -170.73(17)
Cl1 Cr1 N1 C1 81.89(17)
C6 P1 N2 C1 -138.32(18)
C12 P1 N2 C1 104.99(18)
Cr1 P1 N2 C1 -11.93(18)
C6 P1 N2 Al2 43.70(17)
C12 P1 N2 Al2 -72.99(16)
Cr1 P1 N2 Al2 170.09(11)
C34 Al2 N2 C1 58.2(2)
C36 Al2 N2 C1 -171.09(19)
Cl3 Al2 N2 C1 -59.08(19)
C34 Al2 N2 P1 -123.94(16)
C36 Al2 N2 P1 6.75(19)
Cl3 Al2 N2 P1 118.77(12)
C18 P2 N3 C5 145.0(2)
C24 P2 N3 C5 -103.3(2)
Cr1 P2 N3 C5 15.2(2)
C5 N1 C1 N2 -172.6(2)
Cr1 N1 C1 N2 17.7(3)
C5 N1 C1 C2 6.4(3)
Cr1 N1 C1 C2 -163.26(17)
P1 N2 C1 N1 -1.0(3)
Al2 N2 C1 N1 176.97(16)
P1 N2 C1 C2 179.94(18)
Al2 N2 C1 C2 -2.1(3)
N1 C1 C2 C3 -2.7(4)
N2 C1 C2 C3 176.3(2)
C1 C2 C3 C4 -2.3(4)
C2 C3 C4 C5 3.4(4)
C1 N1 C5 C4 -5.4(3)
Cr1 N1 C5 C4 164.43(18)
C1 N1 C5 N3 174.1(2)
Cr1 N1 C5 N3 -16.0(3)
C3 C4 C5 N1 0.5(4)
C3 C4 C5 N3 -179.0(2)
P2 N3 C5 N1 -2.7(3)
P2 N3 C5 C4 176.81(18)
N2 P1 C6 C11 -136.1(3)
C12 P1 C6 C11 -18.5(3)
Cr1 P1 C6 C11 108.8(3)
N2 P1 C6 C7 47.6(3)
C12 P1 C6 C7 165.1(2)
Cr1 P1 C6 C7 -67.5(3)
C11 C6 C7 C8 1.1(5)
P1 C6 C7 C8 177.6(3)
C6 C7 C8 C9 -1.2(6)
C7 C8 C9 C10 0.4(7)
C8 C9 C10 C11 0.5(7)
C9 C10 C11 C6 -0.5(6)
C7 C6 C11 C10 -0.3(5)
P1 C6 C11 C10 -176.5(3)
N2 P1 C12 C13 4.6(3)
C6 P1 C12 C13 -111.1(2)
Cr1 P1 C12 C13 116.3(2)
N2 P1 C12 C17 -169.1(2)
C6 P1 C12 C17 75.1(2)
Cr1 P1 C12 C17 -57.5(2)
C17 C12 C13 C14 -1.3(4)
P1 C12 C13 C14 -175.0(2)
C12 C13 C14 C15 -0.2(5)
C13 C14 C15 C16 0.8(5)
C14 C15 C16 C17 0.1(6)
C15 C16 C17 C12 -1.6(5)
C13 C12 C17 C16 2.2(5)
P1 C12 C17 C16 176.2(3)
N3 P2 C18 C23 169.1(3)
C24 P2 C18 C23 54.6(3)
Cr1 P2 C18 C23 -81.9(3)
N3 P2 C18 C19 -14.9(3)
C24 P2 C18 C19 -129.3(3)
Cr1 P2 C18 C19 94.2(3)
C23 C18 C19 C20 0.7(6)
P2 C18 C19 C20 -175.4(3)
C18 C19 C20 C21 3.4(7)
C19 C20 C21 C22 -6.0(7)
C20 C21 C22 C23 4.5(7)
C19 C18 C23 C22 -2.2(5)
P2 C18 C23 C22 174.0(3)
C21 C22 C23 C18 -0.3(6)
N3 P2 C24 C25 -62.4(3)
C18 P2 C24 C25 49.1(3)
Cr1 P2 C24 C25 -168.6(2)
N3 P2 C24 C29 113.8(2)
C18 P2 C24 C29 -134.8(2)
Cr1 P2 C24 C29 7.6(3)
C29 C24 C25 C26 0.8(5)
P2 C24 C25 C26 176.9(3)
C24 C25 C26 C27 -0.2(5)
C25 C26 C27 C28 -1.2(6)
C26 C27 C28 C29 1.9(6)
C27 C28 C29 C24 -1.2(5)
C25 C24 C29 C28 -0.1(5)
P2 C24 C29 C28 -176.4(3)
C32 Al1 C30 C31 -53.4(4)
Cl1 Al1 C30 C31 80.2(3)
Cl2 Al1 C30 C31 -178.3(3)
C30 Al1 C32 C33 116.9(6)
Cl1 Al1 C32 C33 -17.8(6)
Cl2 Al1 C32 C33 -119.2(6)
N2 Al2 C34 C35 112.6(3)
C36 Al2 C34 C35 -16.1(4)
Cl3 Al2 C34 C35 -134.6(3)
N2 Al2 C36 C37 161.6(2)
C34 Al2 C36 C37 -70.5(3)
Cl3 Al2 C36 C37 50.8(2)
C44 C38 C39 C40 -179.3(7)
C43 C38 C39 C40 0.0
C38 C39 C40 C41 0.0
C39 C40 C41 C42 0.0
C40 C41 C42 C43 0.0
C41 C42 C43 C38 0.0
C44 C38 C43 C42 179.3(8)
C39 C38 C43 C42 0.0
C50 C45 C46 C47 0.0
C51 C45 C46 C47 175.6(6)
C45 C46 C47 C48 0.0
C46 C47 C48 C49 0.0
C47 C48 C49 C50 0.0
C48 C49 C50 C45 0.0
C46 C45 C50 C49 0.0
C51 C45 C50 C49 -175.9(5)
